data_2108668
loop_
_publ_author_name
'Gulyaeva, Oksana A.'
'Solodovnikova, Zoya A.'
'Solodovnikov, Sergey F.'
'Zolotova, Evgeniya S.'
'Mateyshina, Yuliya G.'
'Uvarov, Nikolai F.'

_publ_section_title
;
 Triple molybdates K~3{--~<i>x</i>}Na~1+<i>x~</i><i>M</i>~4~(MoO~4~)~6~
 (<i>M</i>~= Ni, Mg, Co) and
 K~3+<i>x~</i>Li~1{--~<i>x</i>}Mg~4~(MoO~4~)~6~ isotypic with
 II-Na~3~Fe~2~(AsO~4~)~3~ and yurmarinite: synthesis, potassium disorder,
 crystal chemistry and ionic conductivity
;
_journal_coeditor_code JE5031SUP1
_journal_issue 5
_journal_name_full 'Acta Crystallographica Section B'
_journal_page_first
;
;
_journal_paper_doi 10.1107/S2052520620010677
_journal_volume 76
_journal_year 2020
_chemical_formula_moiety 'K3 Na Co4, 6(Mo O4)'
_chemical_formula_sum 'Co4 K3 Mo6 Na O24'
_chemical_formula_weight 1335.65
_space_group_crystal_system trigonal
_space_group_IT_number 167
_space_group_name_Hall '-R 3 2"c'
_space_group_name_H-M_alt 'R -3 c :H'
_atom_sites_solution_primary direct
_atom_sites_solution_secondary difmap
_audit_creation_method SHELXL-2017/1
_cell_angle_alpha 90
_cell_angle_beta 90
_cell_angle_gamma 120
_cell_formula_units_Z 6
_cell_length_a 14.46380(10)
_cell_length_b 14.46380(10)
_cell_length_c 19.8369(3)
_cell_measurement_reflns_used 8646
_cell_measurement_temperature 296(2)
_cell_measurement_theta_max 33.14
_cell_measurement_theta_min 2.62
_cell_volume 3593.93(6)
_computing_cell_refinement 'SAINT (Bruker, 2004)'
_computing_data_collection 'APEX2 (Bruker, 2004)'
_computing_data_reduction 'SAINT (Bruker, 2004)'
_computing_molecular_graphics 'DIAMOND (Brandenburg, 2008)'
_computing_structure_refinement 'SHELXL-2017/1 (Sheldrick, 2017)'
_computing_structure_solution 'SHELXL-2017/1 (Sheldrick, 2017)'
_diffrn_ambient_temperature 296(2)
_diffrn_measured_fraction_theta_full 0.997
_diffrn_measured_fraction_theta_max 0.999
_diffrn_measurement_device_type 'Bruker-Nonius X8 APEX CCD diffractometer'
_diffrn_measurement_method '\ f scans, frame data integration'
_diffrn_radiation_type MoK\a
_diffrn_radiation_wavelength 0.71073
_diffrn_reflns_av_R_equivalents 0.0221
_diffrn_reflns_av_unetI/netI 0.0144
_diffrn_reflns_Laue_measured_fraction_full 0.997
_diffrn_reflns_Laue_measured_fraction_max 0.999
_diffrn_reflns_limit_h_max 22
_diffrn_reflns_limit_h_min -17
_diffrn_reflns_limit_k_max 18
_diffrn_reflns_limit_k_min -22
_diffrn_reflns_limit_l_max 22
_diffrn_reflns_limit_l_min -30
_diffrn_reflns_number 8646
_diffrn_reflns_point_group_measured_fraction_full 0.997
_diffrn_reflns_point_group_measured_fraction_max 0.999
_diffrn_reflns_theta_full 25.242
_diffrn_reflns_theta_max 33.143
_diffrn_reflns_theta_min 2.619
_exptl_absorpt_coefficient_mu 6.358
_exptl_absorpt_correction_T_max 0.826
_exptl_absorpt_correction_T_min 0.735
_exptl_absorpt_correction_type multi-scan
_exptl_absorpt_process_details 'SADABS (Bruker, 2005)'
_exptl_crystal_colour blue
_exptl_crystal_density_diffrn 3.703
_exptl_crystal_density_method 'not measured'
_exptl_crystal_description fragment
_exptl_crystal_F_000 3720
_exptl_crystal_size_max 0.050
_exptl_crystal_size_mid 0.050
_exptl_crystal_size_min 0.030
_refine_diff_density_max 0.532
_refine_diff_density_min -0.866
_refine_diff_density_rms 0.092
_refine_ls_extinction_coef 0.00012(2)
_refine_ls_extinction_expression Fc^*^=kFc[1+0.001xFc^2^\l^3^/sin(2\q)]^-1/4^
_refine_ls_extinction_method 'SHELXL-2017/1 (Sheldrick 2017)'
_refine_ls_goodness_of_fit_ref 1.136
_refine_ls_matrix_type full
_refine_ls_number_parameters 76
_refine_ls_number_reflns 1534
_refine_ls_number_restraints 7
_refine_ls_restrained_S_all 1.138
_refine_ls_R_factor_all 0.0165
_refine_ls_R_factor_gt 0.0148
_refine_ls_shift/su_max 0.004
_refine_ls_shift/su_mean 0.000
_refine_ls_structure_factor_coef Fsqd
_refine_ls_weighting_details 'w=1/[\s^2^(Fo^2^)+(0.0161P)^2^+6.9365P] where P=(Fo^2^+2Fc^2^)/3'
_refine_ls_weighting_scheme calc
_refine_ls_wR_factor_gt 0.0367
_refine_ls_wR_factor_ref 0.0372
_reflns_Friedel_coverage 0.000
_reflns_number_gt 1436
_reflns_number_total 1535
_reflns_threshold_expression 'I > 2\s(I)'
_cod_data_source_file je5031sup1.cif
_cod_data_source_block V
_cod_original_cell_volume 3593.93(9)
_cod_original_sg_symbol_H-M 'R -3 c'
_cod_database_code 2108668
_publcif_datablock.id {f74df093-38f3-4f90-ae37-ab47a2f053bf}

_shelx_shelxl_version_number 2017/1
_shelx_space_group_comment
;
The symmetry employed for this shelxl refinement is uniquely defined
by the following loop, which should always be used as a source of
symmetry information in preference to the above space-group names.
They are only intended as comments.
;
_shelx_estimated_absorpt_t_min 0.742
_shelx_estimated_absorpt_t_max 0.832

loop_
_space_group_symop_operation_xyz
'x, y, z'
'-y, x-y, z'
'-x+y, -x, z'
'y, x, -z+1/2'
'x-y, -y, -z+1/2'
'-x, -x+y, -z+1/2'
'x+2/3, y+1/3, z+1/3'
'-y+2/3, x-y+1/3, z+1/3'
'-x+y+2/3, -x+1/3, z+1/3'
'y+2/3, x+1/3, -z+5/6'
'x-y+2/3, -y+1/3, -z+5/6'
'-x+2/3, -x+y+1/3, -z+5/6'
'x+1/3, y+2/3, z+2/3'
'-y+1/3, x-y+2/3, z+2/3'
'-x+y+1/3, -x+2/3, z+2/3'
'y+1/3, x+2/3, -z+7/6'
'x-y+1/3, -y+2/3, -z+7/6'
'-x+1/3, -x+y+2/3, -z+7/6'
'-x, -y, -z'
'y, -x+y, -z'
'x-y, x, -z'
'-y, -x, z-1/2'
'-x+y, y, z-1/2'
'x, x-y, z-1/2'
'-x+2/3, -y+1/3, -z+1/3'
'y+2/3, -x+y+1/3, -z+1/3'
'x-y+2/3, x+1/3, -z+1/3'
'-y+2/3, -x+1/3, z-1/6'
'-x+y+2/3, y+1/3, z-1/6'
'x+2/3, x-y+1/3, z-1/6'
'-x+1/3, -y+2/3, -z+2/3'
'y+1/3, -x+y+2/3, -z+2/3'
'x-y+1/3, x+2/3, -z+2/3'
'-y+1/3, -x+2/3, z+1/6'
'-x+y+1/3, y+2/3, z+1/6'
'x+1/3, x-y+2/3, z+1/6'

loop_
_atom_site_label
_atom_site_type_symbol
_atom_site_fract_x
_atom_site_fract_y
_atom_site_fract_z
_atom_site_U_iso_or_equiv
_atom_site_adp_type
_atom_site_occupancy
_atom_site_site_symmetry_order
_atom_site_calc_flag
_atom_site_refinement_flags_posn
_atom_site_refinement_flags_adp
_atom_site_refinement_flags_occupancy
_atom_site_disorder_assembly
_atom_site_disorder_group
Mo Mo 0.18671(2) 0.00704(2) 0.35520(2) 0.01455(5) Uani 1 1 d . . . . .
Co1 Co 0.000000 0.000000 0.250000 0.01144(8) Uani 1 6 d S T P . .
Co2 Co 0.21416(2) 0.21416(2) 0.250000 0.01388(6) Uani 1 2 d S T P . .
Na1 Na 0.000000 0.000000 0.500000 0.0319(4) Uani 1 6 d S T P . .
K1 K 0.2573(2) 0.2410(2) 0.44224(17) 0.0270(5) Uani 0.3501(14) 1 d . U P . .
K2 K 0.2682(9) 0.2456(8) 0.4377(5) 0.069(3) Uani 0.1499(14) 1 d . U P . .
O1 O 0.15458(12) 0.02484(12) 0.43627(7) 0.0335(3) Uani 1 1 d . . . . .
O2 O 0.26342(10) -0.05645(9) 0.35690(7) 0.0246(2) Uani 1 1 d . . . . .
O3 O 0.26572(9) 0.13284(9) 0.31640(7) 0.0233(2) Uani 1 1 d . . . . .
O4 O 0.06507(9) -0.07307(9) 0.30783(6) 0.01682(19) Uani 1 1 d . . . . .

loop_
_atom_site_aniso_label
_atom_site_aniso_U_11
_atom_site_aniso_U_22
_atom_site_aniso_U_33
_atom_site_aniso_U_23
_atom_site_aniso_U_13
_atom_site_aniso_U_12
Mo 0.01466(6) 0.01531(6) 0.01417(7) -0.00140(4) -0.00291(4) 0.00786(4)
Co1 0.01007(11) 0.01007(11) 0.0142(2) 0.000 0.000 0.00504(5)
Co2 0.01178(9) 0.01178(9) 0.01683(13) -0.00090(5) 0.00090(5) 0.00494(9)
Na1 0.0359(6) 0.0359(6) 0.0239(9) 0.000 0.000 0.0179(3)
K1 0.0370(8) 0.0188(9) 0.0253(10) -0.0042(7) -0.0053(7) 0.0141(6)
K2 0.141(8) 0.042(4) 0.044(4) -0.026(3) -0.059(4) 0.060(5)
O1 0.0341(7) 0.0440(8) 0.0189(6) -0.0077(5) -0.0003(5) 0.0170(6)
O2 0.0226(5) 0.0209(5) 0.0336(7) 0.0013(5) -0.0075(5) 0.0134(4)
O3 0.0177(5) 0.0185(5) 0.0318(6) 0.0034(4) -0.0042(4) 0.0075(4)
O4 0.0166(4) 0.0148(4) 0.0198(5) -0.0013(4) -0.0048(4) 0.0084(4)

loop_
_atom_type_symbol
_atom_type_description
_atom_type_scat_dispersion_real
_atom_type_scat_dispersion_imag
_atom_type_scat_source
O O 0.0106 0.0060 'International Tables Vol C Tables 4.2.6.8 and 6.1.1.4'
Na Na 0.0362 0.0249 'International Tables Vol C Tables 4.2.6.8 and 6.1.1.4'
K K 0.2009 0.2494 'International Tables Vol C Tables 4.2.6.8 and 6.1.1.4'
Co Co 0.3494 0.9721 'International Tables Vol C Tables 4.2.6.8 and 6.1.1.4'
Mo Mo -1.6832 0.6857 'International Tables Vol C Tables 4.2.6.8 and 6.1.1.4'

loop_
_geom_angle_atom_site_label_1
_geom_angle_atom_site_label_2
_geom_angle_atom_site_label_3
_geom_angle
_geom_angle_site_symmetry_1
_geom_angle_site_symmetry_3
_geom_angle_publ_flag
O1 Mo O2 110.28(7) . . ?
O1 Mo O3 109.57(7) . . ?
O2 Mo O3 107.08(6) . . ?
O1 Mo O4 109.28(6) . . ?
O2 Mo O4 109.90(5) . . ?
O3 Mo O4 110.70(6) . . ?
O4 Co1 O4 176.81(6) 2 6 ?
O4 Co1 O4 89.92(6) 2 4 ?
O4 Co1 O4 92.43(4) 6 4 ?
O4 Co1 O4 85.31(6) 2 5 ?
O4 Co1 O4 92.43(4) 6 5 ?
O4 Co1 O4 92.43(4) 4 5 ?
O4 Co1 O4 92.43(4) 2 3 ?
O4 Co1 O4 89.92(6) 6 3 ?
O4 Co1 O4 85.31(6) 4 3 ?
O4 Co1 O4 176.81(6) 5 3 ?
O4 Co1 O4 92.43(4) 2 . ?
O4 Co1 O4 85.31(6) 6 . ?
O4 Co1 O4 176.81(6) 4 . ?
O4 Co1 O4 89.92(6) 5 . ?
O4 Co1 O4 92.43(4) 3 . ?
O2 Co2 O2 92.42(7) 32 29 ?
O2 Co2 O4 175.60(5) 32 5 ?
O2 Co2 O4 91.92(5) 29 5 ?
O2 Co2 O4 91.92(5) 32 2 ?
O2 Co2 O4 175.60(5) 29 2 ?
O4 Co2 O4 83.74(6) 5 2 ?
O2 Co2 O3 92.63(5) 32 . ?
O2 Co2 O3 95.38(5) 29 . ?
O4 Co2 O3 87.66(5) 5 . ?
O4 Co2 O3 83.71(5) 2 . ?
O2 Co2 O3 95.38(5) 32 4 ?
O2 Co2 O3 92.63(5) 29 4 ?
O4 Co2 O3 83.71(5) 5 4 ?
O4 Co2 O3 87.66(5) 2 4 ?
O3 Co2 O3 168.42(6) . 4 ?
O1 Na1 O1 180.00(6) 20_556 2 ?
O1 Na1 O1 95.47(5) 20_556 21_556 ?
O1 Na1 O1 84.53(5) 2 21_556 ?
O1 Na1 O1 84.53(5) 20_556 3 ?
O1 Na1 O1 95.47(5) 2 3 ?
O1 Na1 O1 180.00(7) 21_556 3 ?
O1 Na1 O1 84.54(5) 20_556 . ?
O1 Na1 O1 95.46(5) 2 . ?
O1 Na1 O1 84.54(5) 21_556 . ?
O1 Na1 O1 95.46(5) 3 . ?
O1 Na1 O1 95.47(5) 20_556 19_556 ?
O1 Na1 O1 84.53(5) 2 19_556 ?
O1 Na1 O1 95.46(5) 21_556 19_556 ?
O1 Na1 O1 84.54(5) 3 19_556 ?
O1 Na1 O1 180.0 . 19_556 ?
O2 K1 O3 66.01(8) 34 12 ?
O1 K1 O3 79.65(10) . 12 ?
O2 K1 O1 84.29(10) 34 21_556 ?
O1 K1 O1 71.12(8) . 21_556 ?
O3 K1 O1 81.46(10) 12 21_556 ?
O2 K1 O3 60.38(8) 34 34 ?
O1 K1 O3 135.56(10) . 34 ?
O3 K1 O3 122.79(12) 12 34 ?
O1 K1 O3 75.06(8) 21_556 34 ?
O2 K1 O3 139.43(10) 34 . ?
O1 K1 O3 60.05(8) . . ?
O3 K1 O3 95.88(10) 12 . ?
O1 K1 O3 130.65(11) 21_556 . ?
O3 K1 O3 138.34(14) 34 . ?
O2 K1 O2 103.70(11) 34 32 ?
O1 K1 O2 114.19(12) . 32 ?
O3 K1 O2 132.37(9) 12 32 ?
O1 K1 O2 145.81(12) 21_556 32 ?
O3 K1 O2 80.25(9) 34 32 ?
O3 K1 O2 60.86(7) . 32 ?
O2 K1 O4 151.19(13) 34 2 ?
O1 K1 O4 67.53(8) . 2 ?
O3 K1 O4 141.50(12) 12 2 ?
O1 K1 O4 105.15(8) 21_556 2 ?
O3 K1 O4 95.21(9) 34 2 ?
O3 K1 O4 50.68(6) . 2 ?
O2 K1 O4 53.74(6) 32 2 ?
O2 K1 O1 124.58(10) 34 2 ?
O1 K1 O1 68.52(8) . 2 ?
O3 K1 O1 135.61(10) 12 2 ?
O1 K1 O1 59.75(6) 21_556 2 ?
O3 K1 O1 69.86(7) 34 2 ?
O3 K1 O1 94.19(9) . 2 ?
O2 K1 O1 89.76(9) 32 2 ?
O4 K1 O1 48.05(5) 2 2 ?
O2 K1 O2 107.88(10) 34 2 ?
O1 K1 O2 104.68(10) . 2 ?
O3 K1 O2 172.86(12) 12 2 ?
O1 K1 O2 94.48(8) 21_556 2 ?
O3 K1 O2 50.19(6) 34 2 ?
O3 K1 O2 91.22(9) . 2 ?
O2 K1 O2 51.35(6) 32 2 ?
O4 K1 O2 45.24(5) 2 2 ?
O1 K1 O2 44.08(5) 2 2 ?
O2 K1 O2 46.48(7) 34 21_556 ?
O1 K1 O2 96.12(10) . 21_556 ?
O3 K1 O2 49.34(6) 12 21_556 ?
O1 K1 O2 44.78(6) 21_556 21_556 ?
O3 K1 O2 78.76(8) 34 21_556 ?
O3 K1 O2 142.87(11) . 21_556 ?
O2 K1 O2 149.67(10) 32 21_556 ?
O4 K1 O2 149.93(7) 2 21_556 ?
O1 K1 O2 103.16(7) 2 21_556 ?
O2 K1 O2 123.93(8) 2 21_556 ?
O2 K2 O1 138.4(4) 34 . ?
O2 K2 O3 66.9(2) 34 12 ?
O1 K2 O3 79.5(3) . 12 ?
O2 K2 O3 145.6(5) 34 . ?
O1 K2 O3 60.6(2) . . ?
O3 K2 O3 98.7(3) 12 . ?
O2 K2 O2 106.4(3) 34 32 ?
O1 K2 O2 115.1(3) . 32 ?
O3 K2 O2 138.3(4) 12 32 ?
O3 K2 O2 62.8(2) . 32 ?
O2 K2 O3 59.6(2) 34 34 ?
O1 K2 O3 129.7(4) . 34 ?
O3 K2 O3 121.7(3) 12 34 ?
O3 K2 O3 138.9(3) . 34 ?
O2 K2 O3 80.4(2) 32 34 ?
O2 K2 O1 81.8(3) 34 21_556 ?
O1 K2 O1 68.2(2) . 21_556 ?
O3 K2 O1 79.6(2) 12 21_556 ?
O3 K2 O1 128.0(4) . 21_556 ?
O2 K2 O1 141.8(4) 32 21_556 ?
O3 K2 O1 71.9(2) 34 21_556 ?
O2 K2 O4 150.7(4) 34 2 ?
O1 K2 O4 66.7(2) . 2 ?
O3 K2 O4 142.4(3) 12 2 ?
O3 K2 O4 50.80(15) . 2 ?
O2 K2 O4 53.91(15) 32 2 ?
O3 K2 O4 93.4(3) 34 2 ?
O1 K2 O4 101.4(3) 21_556 2 ?
O2 K2 O1 120.4(3) 34 2 ?
O1 K2 O1 65.9(2) . 2 ?
O3 K2 O1 131.6(4) 12 2 ?
O3 K2 O1 92.8(3) . 2 ?
O2 K2 O1 88.4(2) 32 2 ?
O3 K2 O1 67.2(2) 34 2 ?
O1 K2 O1 57.0(2) 21_556 2 ?
O4 K2 O1 46.88(13) 2 2 ?
O2 K2 O1 90.2(3) 34 12 ?
O1 K2 O1 83.2(3) . 12 ?
O3 K2 O1 46.32(17) 12 12 ?
O3 K2 O1 60.3(2) . 12 ?
O2 K2 O1 94.7(3) 32 12 ?
O3 K2 O1 145.7(3) 34 12 ?
O1 K2 O1 122.9(3) 21_556 12 ?
O4 K2 O1 111.1(3) 2 12 ?
O1 K2 O1 146.9(3) 2 12 ?
Mo O1 Na1 139.19(8) . . ?
Mo O1 K1 100.32(9) . . ?
Na1 O1 K1 94.65(7) . . ?
Mo O1 K2 97.6(2) . . ?
Na1 O1 K2 97.9(2) . . ?
K1 O1 K2 3.2(3) . . ?
Mo O1 K1 124.39(10) . 20_556 ?
Na1 O1 K1 89.81(8) . 20_556 ?
K1 O1 K1 98.96(7) . 20_556 ?
K2 O1 K1 99.2(2) . 20_556 ?
Mo O1 K2 123.3(2) . 20_556 ?
Na1 O1 K2 90.52(18) . 20_556 ?
K1 O1 K2 100.0(2) . 20_556 ?
K2 O1 K2 100.17(18) . 20_556 ?
K1 O1 K2 1.3(2) 20_556 20_556 ?
Mo O1 K1 86.81(8) . 3 ?
Na1 O1 K1 75.74(7) . 3 ?
K1 O1 K1 170.36(9) . 3 ?
K2 O1 K1 173.5(3) . 3 ?
K1 O1 K1 82.02(8) 20_556 3 ?
K2 O1 K1 81.1(2) 20_556 3 ?
Mo O1 K2 85.44(16) . 3 ?
Na1 O1 K2 76.56(16) . 3 ?
K1 O1 K2 170.98(19) . 3 ?
K2 O1 K2 174.0(3) . 3 ?
K1 O1 K2 83.20(18) 20_556 3 ?
K2 O1 K2 82.28(18) 20_556 3 ?
K1 O1 K2 1.5(2) 3 3 ?
Mo O1 K2 78.47(15) . 12 ?
Na1 O1 K2 122.30(16) . 12 ?
K1 O1 K2 27.65(16) . 12 ?
K2 O1 K2 24.4(3) . 12 ?
K1 O1 K2 97.64(17) 20_556 12 ?
K2 O1 K2 98.20(18) 20_556 12 ?
K1 O1 K2 161.9(2) 3 12 ?
K2 O1 K2 161.06(7) 3 12 ?
Mo O1 K1 77.25(7) . 12 ?
Na1 O1 K1 123.63(7) . 12 ?
K1 O1 K1 28.99(7) . 12 ?
K2 O1 K1 25.8(2) . 12 ?
K1 O1 K1 97.80(8) 20_556 12 ?
K2 O1 K1 98.3(2) 20_556 12 ?
K1 O1 K1 160.60(5) 3 12 ?
K2 O1 K1 159.7(2) 3 12 ?
K2 O1 K1 1.36(19) 12 12 ?
Mo O2 Co2 145.58(8) . 33_545 ?
Mo O2 K2 101.4(2) . 28 ?
Co2 O2 K2 102.3(2) 33_545 28 ?
Mo O2 K1 99.75(9) . 28 ?
Co2 O2 K1 102.39(9) 33_545 28 ?
K2 O2 K1 3.5(3) 28 28 ?
Mo O2 K2 115.52(19) . 33_545 ?
Co2 O2 K2 98.45(19) 33_545 33_545 ?
K2 O2 K2 38.1(5) 28 33_545 ?
K1 O2 K2 41.5(2) 28 33_545 ?
Mo O2 K1 115.81(9) . 33_545 ?
Co2 O2 K1 98.40(8) 33_545 33_545 ?
K2 O2 K1 40.8(2) 28 33_545 ?
K1 O2 K1 44.29(10) 28 33_545 ?
K2 O2 K1 2.8(3) 33_545 33_545 ?
Mo O2 K1 73.37(6) . 3 ?
Co2 O2 K1 88.69(6) 33_545 3 ?
K2 O2 K1 165.4(2) 28 3 ?
K1 O2 K1 167.33(11) 28 3 ?
K2 O2 K1 131.4(2) 33_545 3 ?
K1 O2 K1 128.65(6) 33_545 3 ?
Mo O2 K2 74.33(15) . 3 ?
Co2 O2 K2 88.84(14) 33_545 3 ?
K2 O2 K2 163.8(3) 28 3 ?
K1 O2 K2 166.04(14) 28 3 ?
K2 O2 K2 129.25(16) 33_545 3 ?
K1 O2 K2 126.50(18) 33_545 3 ?
K1 O2 K2 2.17(19) 3 3 ?
Mo O2 K1 80.10(6) . 20_556 ?
Co2 O2 K1 65.58(5) 33_545 20_556 ?
K2 O2 K1 129.2(3) 28 20_556 ?
K1 O2 K1 126.01(8) 28 20_556 ?
K2 O2 K1 159.3(2) 33_545 20_556 ?
K1 O2 K1 160.86(6) 33_545 20_556 ?
K1 O2 K1 64.14(6) 3 20_556 ?
K2 O2 K1 66.14(16) 3 20_556 ?
Mo O2 K2 82.18(16) . 20_556 ?
Co2 O2 K2 63.49(16) 33_545 20_556 ?
K2 O2 K2 129.2(2) 28 20_556 ?
K1 O2 K2 126.14(17) 28 20_556 ?
K2 O2 K2 157.9(2) 33_545 20_556 ?
K1 O2 K2 159.24(19) 33_545 20_556 ?
K1 O2 K2 64.33(15) 3 20_556 ?
K2 O2 K2 66.3(2) 3 20_556 ?
K1 O2 K2 2.10(19) 20_556 20_556 ?
Mo O3 Co2 127.70(6) . . ?
Mo O3 K2 119.7(2) . 12 ?
Co2 O3 K2 96.2(2) . 12 ?
Mo O3 K1 122.07(9) . 12 ?
Co2 O3 K1 95.64(8) . 12 ?
K2 O3 K1 3.2(3) 12 12 ?
Mo O3 K2 92.1(2) . . ?
Co2 O3 K2 96.43(19) . . ?
K2 O3 K2 37.5(4) 12 . ?
K1 O3 K2 40.7(2) 12 . ?
Mo O3 K1 91.50(8) . 28 ?
Co2 O3 K1 121.78(9) . 28 ?
K2 O3 K1 97.94(19) 12 28 ?
K1 O3 K1 95.61(11) 12 28 ?
K2 O3 K1 126.7(2) . 28 ?
Mo O3 K1 90.05(8) . . ?
Co2 O3 K1 96.34(8) . . ?
K2 O3 K1 40.2(2) 12 . ?
K1 O3 K1 43.41(9) 12 . ?
K2 O3 K1 2.7(3) . . ?
K1 O3 K1 128.60(11) 28 . ?
Mo O3 K2 89.9(2) . 28 ?
Co2 O3 K2 121.31(18) . 28 ?
K2 O3 K2 100.8(4) 12 28 ?
K1 O3 K2 98.43(19) 12 28 ?
K2 O3 K2 129.2(3) . 28 ?
K1 O3 K2 2.8(3) 28 28 ?
K1 O3 K2 131.0(2) . 28 ?
Mo O3 K2 74.45(14) . 33_545 ?
Co2 O3 K2 116.55(14) . 33_545 ?
K2 O3 K2 124.8(2) 12 33_545 ?
K1 O3 K2 122.64(16) 12 33_545 ?
K2 O3 K2 146.1(2) . 33_545 ?
K1 O3 K2 27.26(15) 28 33_545 ?
K1 O3 K2 146.69(16) . 33_545 ?
K2 O3 K2 24.5(3) 28 33_545 ?
Mo O4 Co1 120.22(6) . . ?
Mo O4 Co2 136.21(6) . 3 ?
Co1 O4 Co2 95.48(5) . 3 ?
Mo O4 K1 86.66(6) . 3 ?
Co1 O4 K1 137.44(7) . 3 ?
Co2 O4 K1 82.02(5) 3 3 ?
Mo O4 K2 88.78(18) . 3 ?
Co1 O4 K2 137.05(16) . 3 ?
Co2 O4 K2 79.43(19) 3 3 ?
K1 O4 K2 2.6(2) 3 3 ?

loop_
_geom_bond_atom_site_label_1
_geom_bond_atom_site_label_2
_geom_bond_distance
_geom_bond_site_symmetry_2
_geom_bond_publ_flag
Mo O1 1.7288(14) . ?
Mo O2 1.7589(12) . ?
Mo O3 1.7691(12) . ?
Mo O4 1.8117(11) . ?
Co1 O4 2.0769(10) 2 ?
Co1 O4 2.0769(10) 6 ?
Co1 O4 2.0769(10) 4 ?
Co1 O4 2.0769(10) 5 ?
Co1 O4 2.0769(10) 3 ?
Co1 O4 2.0770(10) . ?
Co2 O2 2.0417(12) 32 ?
Co2 O2 2.0417(12) 29 ?
Co2 O4 2.1085(11) 5 ?
Co2 O4 2.1085(11) 2 ?
Co2 O3 2.1335(12) . ?
Co2 O3 2.1335(12) 4 ?
Na1 O1 2.4336(15) 20_556 ?
Na1 O1 2.4336(15) 2 ?
Na1 O1 2.4336(15) 21_556 ?
Na1 O1 2.4336(15) 3 ?
Na1 O1 2.4336(15) . ?
Na1 O1 2.4337(15) 19_556 ?
K1 K2 0.163(14) . ?
K1 K2 1.995(10) 12 ?
K1 K1 2.157(5) 12 ?
K1 O2 2.699(4) 34 ?
K1 O1 2.712(3) . ?
K1 O3 2.841(4) 12 ?
K1 O1 2.910(3) 21_556 ?
K1 O3 2.930(3) 34 ?
K1 O3 2.981(4) . ?
K1 O2 2.982(4) 32 ?
K1 O4 3.530(4) 2 ?
K1 O1 3.563(3) 2 ?
K1 O2 3.990(4) 2 ?
K1 O2 4.063(4) 21_556 ?
K2 K2 1.83(2) 12 ?
K2 O2 2.680(9) 34 ?
K2 O1 2.765(10) . ?
K2 O3 2.799(10) 12 ?
K2 O3 2.897(10) . ?
K2 O2 2.902(10) 32 ?
K2 O3 3.003(10) 34 ?
K2 O1 3.059(11) 21_556 ?
K2 O4 3.554(9) 2 ?
K2 O1 3.698(11) 2 ?
K2 O1 3.950(11) 12 ?

_cod_database_fobs_code 2108668
